data_4109049
loop_
_publ_author_name
'Mikhail V. Barybin'
'William W. Brennessel'
'Benjamin E. Kucera'
'Mikhail E. Minyaev'
'Victor J. Sussman'
'Victor G. Young'
'John E. Ellis'

_publ_contact_author_address
;Department of Chemistry
University of Minnesota
207 Pleasant St. SE
Minneapolis, MN 55455
USA
;
_publ_contact_author_email ellis@chem.umn.edu
_publ_contact_author_name 'John E. Ellis'
_publ_contact_author_phone 001+612-625-6391
_publ_section_title
;
 Homoleptic Isocyanidemetalates of 4d- and 5d-Transition Metals:
 [Nb(CNXyl)6]-, [Ta(CNXyl)6]-, and Derivatives Thereof1
;
_journal_name_full 'Journal of the American Chemical Society'
_journal_page_first 1141
_journal_page_last 1150
_journal_paper_doi 10.1021/ja065964q
_journal_volume 129
_journal_year 2007
_chemical_formula_moiety 'C54 H54 I N6 Ta'
_chemical_formula_sum 'C54 H54 I N6 Ta'
_chemical_formula_weight 1094.88
_chemical_name_common
;
Iodo-hexakis(2.6-dimethylphenylisocyanido)-tantalum
;
_space_group_IT_number 14
_symmetry_cell_setting monoclinic
_symmetry_space_group_name_Hall '-P 2ybc'
_symmetry_space_group_name_H-M 'P 1 21/c 1'
_atom_sites_solution_hydrogens geom
_atom_sites_solution_primary direct
_atom_sites_solution_secondary difmap
_audit_creation_method SHELXL-97
_cell_angle_alpha 90.00
_cell_angle_beta 118.7690(10)
_cell_angle_gamma 90.00
_cell_formula_units_Z 4
_cell_length_a 11.5129(6)
_cell_length_b 40.725(2)
_cell_length_c 11.7507(6)
_cell_measurement_reflns_used 8192
_cell_measurement_temperature 173(2)
_cell_volume 4829.4(4)
_computing_cell_refinement 'SAINT, Bruker'
_computing_data_collection 'SMART, Bruker'
_computing_data_reduction 'SAINT, Bruker'
_computing_molecular_graphics 'SHELXTL, Bruker'
_computing_publication_material 'Bruker SHELXTL'
_computing_structure_refinement 'SHELXL-97 (Sheldrick, 1997)'
_computing_structure_solution 'SHELXS-97 (Sheldrick, 1990)'
_diffrn_ambient_temperature 173(2)
_diffrn_measured_fraction_theta_full 0.993
_diffrn_measured_fraction_theta_max 0.993
_diffrn_measurement_device_type 'Bruker SMART Platform CCD'
_diffrn_measurement_method 'area detector, omega scans per phi'
_diffrn_radiation_monochromator graphite
_diffrn_radiation_source 'normal-focus sealed tube'
_diffrn_radiation_type MoK\a
_diffrn_radiation_wavelength 0.71073
_diffrn_reflns_av_R_equivalents 0.0340
_diffrn_reflns_av_sigmaI/netI 0.0242
_diffrn_reflns_limit_h_max 14
_diffrn_reflns_limit_h_min -14
_diffrn_reflns_limit_k_max 52
_diffrn_reflns_limit_k_min -52
_diffrn_reflns_limit_l_max 15
_diffrn_reflns_limit_l_min -15
_diffrn_reflns_number 52781
_diffrn_reflns_theta_full 27.51
_diffrn_reflns_theta_max 27.51
_diffrn_reflns_theta_min 2.00
_exptl_absorpt_coefficient_mu 2.957
_exptl_absorpt_correction_T_max 0.7978
_exptl_absorpt_correction_T_min 0.3995
_exptl_absorpt_correction_type multi-scan
_exptl_absorpt_process_details 'SADABS, R. Blessing, 1995'
_exptl_crystal_colour green
_exptl_crystal_density_diffrn 1.506
_exptl_crystal_description block
_exptl_crystal_F_000 2184
_exptl_crystal_size_max 0.38
_exptl_crystal_size_mid 0.11
_exptl_crystal_size_min 0.08
_refine_diff_density_max 1.320
_refine_diff_density_min -1.998
_refine_diff_density_rms 0.093
_refine_ls_extinction_method none
_refine_ls_goodness_of_fit_ref 1.017
_refine_ls_hydrogen_treatment constr
_refine_ls_matrix_type full
_refine_ls_number_parameters 571
_refine_ls_number_reflns 11019
_refine_ls_number_restraints 0
_refine_ls_restrained_S_all 1.017
_refine_ls_R_factor_all 0.0378
_refine_ls_R_factor_gt 0.0330
_refine_ls_shift/su_max 0.001
_refine_ls_shift/su_mean 0.000
_refine_ls_structure_factor_coef Fsqd
_refine_ls_weighting_details 'calc w=1/[\s^2^(Fo^2^)+(0.0230P)^2^+15.1543P] where P=(Fo^2^+2Fc^2^)/3'
_refine_ls_weighting_scheme calc
_refine_ls_wR_factor_gt 0.0690
_refine_ls_wR_factor_ref 0.0707
_reflns_number_gt 9907
_reflns_number_total 11019
_reflns_threshold_expression >2sigma(I)
_cod_data_source_file ja065964qsi20060823_114245_4.cif
_cod_data_source_block 00250
_cod_database_code 4109049

loop_
_symmetry_equiv_pos_as_xyz
'x, y, z'
'-x, y+1/2, -z+1/2'
'-x, -y, -z'
'x, -y-1/2, z-1/2'

loop_
_atom_site_label
_atom_site_type_symbol
_atom_site_fract_x
_atom_site_fract_y
_atom_site_fract_z
_atom_site_U_iso_or_equiv
_atom_site_adp_type
_atom_site_occupancy
_atom_site_symmetry_multiplicity
_atom_site_calc_flag
_atom_site_refinement_flags
Ta1 Ta 0.437246(13) 0.132425(3) 0.582728(12) 0.01874(4) Uani 1 1 d .
I1 I 0.16202(2) 0.135110(7) 0.37087(2) 0.03598(7) Uani 1 1 d .
C1 C 0.3609(3) 0.17267(8) 0.6473(3) 0.0230(7) Uani 1 1 d .
N1 N 0.3172(3) 0.19329(7) 0.6844(3) 0.0285(7) Uani 1 1 d .
C2 C 0.2684(4) 0.21544(9) 0.7407(3) 0.0257(7) Uani 1 1 d .
N2 N 0.2920(3) 0.08754(7) 0.7165(3) 0.0274(6) Uani 1 1 d .
C3 C 0.3322(4) 0.24583(9) 0.7816(3) 0.0282(8) Uani 1 1 d .
N3 N 0.4629(3) 0.06666(7) 0.4267(3) 0.0303(7) Uani 1 1 d .
N4 N 0.6923(3) 0.18135(8) 0.7366(3) 0.0340(7) Uani 1 1 d .
C4 C 0.4452(4) 0.25445(10) 0.7575(4) 0.0398(10) Uani 1 1 d .
H4A H 0.5135 0.2374 0.7947 0.060 Uiso 1 1 calc R
H4B H 0.4828 0.2756 0.7983 0.060 Uiso 1 1 calc R
H4C H 0.4130 0.2560 0.6639 0.060 Uiso 1 1 calc R
C5 C 0.2861(4) 0.26714(9) 0.8438(4) 0.0330(8) Uani 1 1 d .
H5A H 0.3271 0.2880 0.8729 0.040 Uiso 1 1 calc R
N5 N 0.6865(3) 0.09609(7) 0.8260(3) 0.0296(7) Uani 1 1 d .
C6 C 0.1814(4) 0.25827(10) 0.8634(4) 0.0357(9) Uani 1 1 d .
H6A H 0.1519 0.2729 0.9070 0.043 Uiso 1 1 calc R
N6 N 0.4976(3) 0.15561(7) 0.3454(3) 0.0296(7) Uani 1 1 d .
C7 C 0.1188(4) 0.22818(10) 0.8203(4) 0.0331(8) Uani 1 1 d .
H7A H 0.0463 0.2226 0.8340 0.040 Uiso 1 1 calc R
C8 C 0.1608(4) 0.20605(9) 0.7574(3) 0.0283(8) Uani 1 1 d .
C9 C 0.0936(4) 0.17336(10) 0.7093(4) 0.0397(10) Uani 1 1 d .
H9A H 0.0111 0.1728 0.7145 0.059 Uiso 1 1 calc R
H9B H 0.1524 0.1558 0.7631 0.059 Uiso 1 1 calc R
H9C H 0.0735 0.1702 0.6190 0.059 Uiso 1 1 calc R
C10 C 0.3430(3) 0.10493(8) 0.6752(3) 0.0241(7) Uani 1 1 d .
C11 C 0.2348(4) 0.06205(9) 0.7524(4) 0.0308(8) Uani 1 1 d .
C12 C 0.2974(4) 0.05170(10) 0.8819(4) 0.0372(9) Uani 1 1 d .
C13 C 0.4179(5) 0.06860(12) 0.9834(5) 0.0504(12) Uani 1 1 d .
H13A H 0.3917 0.0851 1.0274 0.076 Uiso 1 1 calc R
H13B H 0.4646 0.0794 0.9425 0.076 Uiso 1 1 calc R
H13C H 0.4766 0.0524 1.0468 0.076 Uiso 1 1 calc R
C14 C 0.2393(5) 0.02528(11) 0.9116(5) 0.0497(12) Uani 1 1 d .
H14A H 0.2799 0.0170 0.9978 0.060 Uiso 1 1 calc R
C15 C 0.1249(6) 0.01107(12) 0.8186(6) 0.0604(15) Uani 1 1 d .
H15A H 0.0863 -0.0065 0.8417 0.072 Uiso 1 1 calc R
C16 C 0.0654(5) 0.02199(11) 0.6925(6) 0.0545(13) Uani 1 1 d .
H16A H -0.0133 0.0116 0.6294 0.065 Uiso 1 1 calc R
C17 C 0.1181(4) 0.04801(10) 0.6552(5) 0.0386(9) Uani 1 1 d .
C18 C 0.0544(5) 0.06037(13) 0.5183(5) 0.0522(12) Uani 1 1 d .
H18A H -0.0231 0.0468 0.4639 0.078 Uiso 1 1 calc R
H18B H 0.1180 0.0592 0.4854 0.078 Uiso 1 1 calc R
H18C H 0.0266 0.0832 0.5160 0.078 Uiso 1 1 calc R
C19 C 0.4554(4) 0.08919(8) 0.4848(3) 0.0257(7) Uani 1 1 d .
C20 C 0.4671(4) 0.03830(8) 0.3629(3) 0.0253(7) Uani 1 1 d .
C21 C 0.5636(4) 0.03594(9) 0.3231(3) 0.0298(8) Uani 1 1 d .
C22 C 0.6574(5) 0.06396(12) 0.3450(5) 0.0487(11) Uani 1 1 d .
H22A H 0.7082 0.0595 0.2996 0.073 Uiso 1 1 calc R
H22B H 0.7183 0.0663 0.4381 0.073 Uiso 1 1 calc R
H22C H 0.6068 0.0843 0.3114 0.073 Uiso 1 1 calc R
C23 C 0.5679(4) 0.00704(10) 0.2624(4) 0.0363(9) Uani 1 1 d .
H23A H 0.6321 0.0047 0.2342 0.044 Uiso 1 1 calc R
C24 C 0.4806(5) -0.01827(10) 0.2425(4) 0.0429(11) Uani 1 1 d .
H24A H 0.4862 -0.0380 0.2023 0.052 Uiso 1 1 calc R
C25 C 0.3854(5) -0.01503(9) 0.2805(4) 0.0396(10) Uani 1 1 d .
H25A H 0.3247 -0.0325 0.2645 0.048 Uiso 1 1 calc R
C26 C 0.3761(4) 0.01323(9) 0.3420(4) 0.0319(8) Uani 1 1 d .
C27 C 0.2737(5) 0.01706(12) 0.3847(5) 0.0459(11) Uani 1 1 d .
H27A H 0.2105 -0.0012 0.3505 0.069 Uiso 1 1 calc R
H27B H 0.2266 0.0379 0.3517 0.069 Uiso 1 1 calc R
H27C H 0.3168 0.0170 0.4797 0.069 Uiso 1 1 calc R
C28 C 0.6001(4) 0.16366(8) 0.6804(3) 0.0245(7) Uani 1 1 d .
C29 C 0.7711(3) 0.20779(9) 0.8047(4) 0.0275(7) Uani 1 1 d .
C30 C 0.8653(4) 0.20351(10) 0.9354(4) 0.0320(8) Uani 1 1 d .
C31 C 0.8904(5) 0.17015(12) 0.9984(4) 0.0456(11) Uani 1 1 d .
H31A H 0.8060 0.1603 0.9814 0.068 Uiso 1 1 calc R
H31B H 0.9478 0.1724 1.0922 0.068 Uiso 1 1 calc R
H31C H 0.9338 0.1561 0.9624 0.068 Uiso 1 1 calc R
C32 C 0.9373(4) 0.23069(12) 1.0035(4) 0.0427(11) Uani 1 1 d .
H32A H 1.0006 0.2286 1.0928 0.051 Uiso 1 1 calc R
C33 C 0.9175(4) 0.26095(12) 0.9423(5) 0.0492(12) Uani 1 1 d .
H33A H 0.9663 0.2795 0.9903 0.059 Uiso 1 1 calc R
C34 C 0.8278(4) 0.26419(10) 0.8126(5) 0.0442(11) Uani 1 1 d .
H34A H 0.8173 0.2849 0.7717 0.053 Uiso 1 1 calc R
C35 C 0.7525(4) 0.23786(10) 0.7405(4) 0.0329(8) Uani 1 1 d .
C36 C 0.6566(5) 0.24106(12) 0.5982(4) 0.0464(11) Uani 1 1 d .
H36A H 0.5705 0.2320 0.5802 0.070 Uiso 1 1 calc R
H36B H 0.6904 0.2290 0.5482 0.070 Uiso 1 1 calc R
H36C H 0.6462 0.2643 0.5735 0.070 Uiso 1 1 calc R
C37 C 0.5952(3) 0.10857(8) 0.7343(3) 0.0238(7) Uani 1 1 d .
C38 C 0.8207(4) 0.08787(8) 0.8994(3) 0.0276(8) Uani 1 1 d .
C39 C 0.9039(4) 0.09092(10) 0.8441(4) 0.0342(9) Uani 1 1 d .
C40 C 0.8500(5) 0.10138(13) 0.7048(4) 0.0491(12) Uani 1 1 d .
H40A H 0.7771 0.0868 0.6485 0.074 Uiso 1 1 calc R
H40B H 0.9204 0.1002 0.6808 0.074 Uiso 1 1 calc R
H40C H 0.8172 0.1240 0.6944 0.074 Uiso 1 1 calc R
C41 C 1.0369(4) 0.08456(12) 0.9223(4) 0.0449(11) Uani 1 1 d .
H41A H 1.0956 0.0869 0.8873 0.054 Uiso 1 1 calc R
C42 C 1.0869(5) 0.07496(13) 1.0500(5) 0.0509(12) Uani 1 1 d .
H42A H 1.1788 0.0704 1.1014 0.061 Uiso 1 1 calc R
C43 C 1.0032(4) 0.07193(10) 1.1026(4) 0.0402(10) Uani 1 1 d .
H43A H 1.0382 0.0654 1.1906 0.048 Uiso 1 1 calc R
C44 C 0.8686(4) 0.07826(9) 1.0287(4) 0.0298(8) Uani 1 1 d .
C45 C 0.7783(5) 0.07543(12) 1.0871(4) 0.0449(11) Uani 1 1 d .
H45A H 0.8310 0.0756 1.1820 0.067 Uiso 1 1 calc R
H45B H 0.7284 0.0548 1.0589 0.067 Uiso 1 1 calc R
H45C H 0.7164 0.0940 1.0586 0.067 Uiso 1 1 calc R
C46 C 0.4766(3) 0.15003(8) 0.4313(3) 0.0248(7) Uani 1 1 d .
C47 C 0.5225(4) 0.15709(8) 0.2406(3) 0.0271(8) Uani 1 1 d .
C48 C 0.4131(4) 0.16010(9) 0.1151(4) 0.0333(8) Uani 1 1 d .
C49 C 0.2747(4) 0.16256(13) 0.0945(4) 0.0466(11) Uani 1 1 d .
H49A H 0.2120 0.1614 0.0014 0.070 Uiso 1 1 calc R
H49B H 0.2636 0.1835 0.1291 0.070 Uiso 1 1 calc R
H49C H 0.2579 0.1444 0.1394 0.070 Uiso 1 1 calc R
C50 C 0.4421(4) 0.16081(10) 0.0124(4) 0.0381(9) Uani 1 1 d .
H50A H 0.3716 0.1629 -0.0739 0.046 Uiso 1 1 calc R
C51 C 0.5703(4) 0.15857(10) 0.0332(4) 0.0381(9) Uani 1 1 d .
H51A H 0.5867 0.1589 -0.0386 0.046 Uiso 1 1 calc R
C52 C 0.6752(4) 0.15582(10) 0.1577(4) 0.0359(9) Uani 1 1 d .
H52A H 0.7632 0.1546 0.1706 0.043 Uiso 1 1 calc R
C53 C 0.6534(4) 0.15486(9) 0.2641(4) 0.0309(8) Uani 1 1 d .
C54 C 0.7662(4) 0.15262(11) 0.4007(4) 0.0415(10) Uani 1 1 d .
H54A H 0.8501 0.1511 0.3988 0.062 Uiso 1 1 calc R
H54B H 0.7549 0.1331 0.4430 0.062 Uiso 1 1 calc R
H54C H 0.7669 0.1722 0.4493 0.062 Uiso 1 1 calc R

loop_
_atom_site_aniso_label
_atom_site_aniso_U_11
_atom_site_aniso_U_22
_atom_site_aniso_U_33
_atom_site_aniso_U_23
_atom_site_aniso_U_13
_atom_site_aniso_U_12
Ta1 0.02176(7) 0.01584(6) 0.01764(6) -0.00024(5) 0.00869(5) -0.00097(5)
I1 0.02830(13) 0.04234(15) 0.02625(12) 0.00063(10) 0.00430(10) -0.00446(11)
C1 0.0256(17) 0.0183(15) 0.0222(16) 0.0011(12) 0.0091(14) -0.0006(13)
N1 0.0337(17) 0.0226(15) 0.0263(15) -0.0003(12) 0.0122(13) 0.0041(13)
C2 0.0296(19) 0.0239(17) 0.0194(16) -0.0004(13) 0.0085(14) 0.0052(14)
N2 0.0301(16) 0.0214(15) 0.0357(17) 0.0030(12) 0.0198(14) 0.0007(12)
C3 0.0311(19) 0.0258(18) 0.0251(17) -0.0004(14) 0.0116(15) 0.0012(15)
N3 0.0391(18) 0.0246(15) 0.0284(16) -0.0015(12) 0.0172(14) 0.0038(13)
N4 0.0275(17) 0.0356(18) 0.0335(17) -0.0023(14) 0.0102(14) -0.0101(14)
C4 0.043(2) 0.035(2) 0.048(2) -0.0061(18) 0.027(2) -0.0072(18)
C5 0.039(2) 0.0232(18) 0.035(2) -0.0060(15) 0.0159(18) 0.0008(15)
N5 0.0297(16) 0.0259(16) 0.0300(16) 0.0080(12) 0.0118(14) 0.0036(13)
C6 0.039(2) 0.035(2) 0.033(2) -0.0055(16) 0.0164(18) 0.0065(17)
N6 0.0395(18) 0.0241(15) 0.0251(15) 0.0022(12) 0.0155(14) -0.0016(13)
C7 0.029(2) 0.038(2) 0.033(2) 0.0019(16) 0.0159(17) 0.0028(16)
C8 0.0277(19) 0.0230(17) 0.0260(17) 0.0021(14) 0.0065(15) 0.0015(14)
C9 0.040(2) 0.029(2) 0.041(2) -0.0006(17) 0.0119(19) -0.0053(17)
C10 0.0240(17) 0.0213(16) 0.0245(16) 0.0003(13) 0.0096(14) 0.0034(13)
C11 0.034(2) 0.0232(18) 0.048(2) 0.0023(16) 0.0300(19) 0.0012(15)
C12 0.046(2) 0.0259(19) 0.053(3) 0.0105(17) 0.035(2) 0.0090(17)
C13 0.057(3) 0.053(3) 0.044(3) 0.010(2) 0.026(2) 0.006(2)
C14 0.063(3) 0.037(2) 0.073(3) 0.023(2) 0.051(3) 0.015(2)
C15 0.064(3) 0.037(3) 0.110(5) 0.016(3) 0.065(4) 0.000(2)
C16 0.052(3) 0.031(2) 0.096(4) -0.002(2) 0.047(3) -0.009(2)
C17 0.035(2) 0.031(2) 0.060(3) -0.0046(19) 0.031(2) -0.0037(17)
C18 0.038(3) 0.056(3) 0.059(3) -0.011(2) 0.021(2) -0.012(2)
C19 0.0326(19) 0.0221(17) 0.0233(17) 0.0042(13) 0.0142(15) -0.0001(14)
C20 0.0323(19) 0.0194(16) 0.0221(16) -0.0012(13) 0.0115(15) 0.0045(14)
C21 0.036(2) 0.0280(19) 0.0249(17) -0.0013(14) 0.0144(16) 0.0011(15)
C22 0.053(3) 0.054(3) 0.049(3) -0.011(2) 0.032(2) -0.017(2)
C23 0.045(2) 0.035(2) 0.034(2) 0.0000(16) 0.0231(19) 0.0119(18)
C24 0.062(3) 0.0233(19) 0.041(2) -0.0056(16) 0.022(2) 0.0086(19)
C25 0.051(3) 0.0211(18) 0.041(2) -0.0049(16) 0.018(2) -0.0062(17)
C26 0.034(2) 0.0291(19) 0.0289(19) 0.0039(15) 0.0121(16) 0.0035(16)
C27 0.041(3) 0.052(3) 0.047(3) 0.005(2) 0.023(2) -0.002(2)
C28 0.0264(18) 0.0235(17) 0.0227(16) 0.0045(13) 0.0111(14) 0.0014(14)
C29 0.0213(17) 0.0306(19) 0.0313(18) -0.0076(15) 0.0132(15) -0.0044(14)
C30 0.0246(19) 0.043(2) 0.0301(19) -0.0060(16) 0.0148(16) 0.0013(16)
C31 0.043(3) 0.057(3) 0.034(2) 0.006(2) 0.016(2) -0.003(2)
C32 0.031(2) 0.057(3) 0.034(2) -0.018(2) 0.0104(18) 0.0016(19)
C33 0.036(2) 0.042(3) 0.060(3) -0.027(2) 0.015(2) -0.0044(19)
C34 0.041(2) 0.0216(19) 0.067(3) -0.0063(19) 0.023(2) 0.0022(17)
C35 0.0240(19) 0.030(2) 0.041(2) -0.0017(16) 0.0133(17) 0.0015(15)
C36 0.044(3) 0.043(3) 0.042(2) 0.0073(19) 0.013(2) 0.002(2)
C37 0.0273(18) 0.0223(16) 0.0247(17) -0.0003(13) 0.0149(15) -0.0024(13)
C38 0.0282(19) 0.0203(17) 0.0285(18) -0.0007(13) 0.0091(15) 0.0048(14)
C39 0.033(2) 0.034(2) 0.033(2) -0.0017(16) 0.0143(17) 0.0085(16)
C40 0.052(3) 0.067(3) 0.038(2) 0.010(2) 0.030(2) 0.016(2)
C41 0.038(2) 0.053(3) 0.048(3) 0.002(2) 0.024(2) 0.012(2)
C42 0.035(2) 0.059(3) 0.045(3) 0.002(2) 0.009(2) 0.014(2)
C43 0.043(2) 0.037(2) 0.0267(19) 0.0007(16) 0.0055(18) 0.0077(18)
C44 0.036(2) 0.0223(17) 0.0269(18) 0.0005(14) 0.0120(16) 0.0037(15)
C45 0.052(3) 0.046(3) 0.040(2) 0.0156(19) 0.025(2) 0.015(2)
C46 0.0265(18) 0.0203(17) 0.0229(17) -0.0003(13) 0.0081(14) -0.0020(13)
C47 0.040(2) 0.0183(16) 0.0235(17) 0.0007(13) 0.0155(16) -0.0031(14)
C48 0.042(2) 0.030(2) 0.0279(18) 0.0033(15) 0.0165(17) -0.0010(16)
C49 0.040(2) 0.063(3) 0.034(2) 0.009(2) 0.0151(19) 0.003(2)
C50 0.046(2) 0.039(2) 0.0247(18) 0.0055(16) 0.0140(18) 0.0023(18)
C51 0.052(3) 0.040(2) 0.0293(19) 0.0017(16) 0.0254(19) -0.0007(19)
C52 0.040(2) 0.036(2) 0.037(2) 0.0011(17) 0.0233(19) -0.0008(17)
C53 0.034(2) 0.0292(19) 0.0256(18) 0.0032(14) 0.0116(16) -0.0090(15)
C54 0.041(2) 0.046(3) 0.032(2) 0.0044(18) 0.0132(19) -0.0050(19)

loop_
_atom_type_symbol
_atom_type_description
_atom_type_scat_dispersion_real
_atom_type_scat_dispersion_imag
_atom_type_scat_source
C C 0.0033 0.0016 'International Tables Vol C Tables 4.2.6.8 and 6.1.1.4'
H H 0.0000 0.0000 'International Tables Vol C Tables 4.2.6.8 and 6.1.1.4'
N N 0.0061 0.0033 'International Tables Vol C Tables 4.2.6.8 and 6.1.1.4'
I I -0.4742 1.8119 'International Tables Vol C Tables 4.2.6.8 and 6.1.1.4'
Ta Ta -0.7052 6.5227 'International Tables Vol C Tables 4.2.6.8 and 6.1.1.4'

loop_
_geom_angle_atom_site_label_1
_geom_angle_atom_site_label_2
_geom_angle_atom_site_label_3
_geom_angle
C37 Ta1 C28 68.28(13)
C37 Ta1 C46 114.70(13)
C28 Ta1 C46 76.24(13)
C37 Ta1 C1 112.96(13)
C28 Ta1 C1 75.83(13)
C46 Ta1 C1 108.63(13)
C37 Ta1 C19 78.87(13)
C28 Ta1 C19 119.68(14)
C46 Ta1 C19 73.76(13)
C1 Ta1 C19 163.95(13)
C37 Ta1 C10 76.85(13)
C28 Ta1 C10 124.65(13)
C46 Ta1 C10 159.09(13)
C1 Ta1 C10 80.23(13)
C19 Ta1 C10 92.61(13)
C37 Ta1 I1 152.35(9)
C28 Ta1 I1 139.22(9)
C46 Ta1 I1 81.84(9)
C1 Ta1 I1 79.31(9)
C19 Ta1 I1 85.45(10)
C10 Ta1 I1 81.32(9)
N1 C1 Ta1 176.8(3)
C1 N1 C2 173.4(4)
N1 C2 C8 118.6(3)
N1 C2 C3 118.1(3)
C8 C2 C3 123.2(3)
C10 N2 C11 169.1(4)
C5 C3 C2 117.4(4)
C5 C3 C4 122.5(3)
C2 C3 C4 120.1(3)
C19 N3 C20 175.1(4)
C28 N4 C29 162.6(4)
C3 C4 H4A 109.5
C3 C4 H4B 109.5
H4A C4 H4B 109.5
C3 C4 H4C 109.5
H4A C4 H4C 109.5
H4B C4 H4C 109.5
C6 C5 C3 120.5(4)
C6 C5 H5A 119.7
C3 C5 H5A 119.7
C37 N5 C38 152.4(4)
C5 C6 C7 120.8(4)
C5 C6 H6A 119.6
C7 C6 H6A 119.6
C46 N6 C47 171.3(4)
C6 C7 C8 120.9(4)
C6 C7 H7A 119.5
C8 C7 H7A 119.5
C7 C8 C2 117.1(3)
C7 C8 C9 121.7(4)
C2 C8 C9 121.2(4)
C8 C9 H9A 109.5
C8 C9 H9B 109.5
H9A C9 H9B 109.5
C8 C9 H9C 109.5
H9A C9 H9C 109.5
H9B C9 H9C 109.5
N2 C10 Ta1 172.9(3)
N2 C11 C12 118.7(4)
N2 C11 C17 117.6(4)
C12 C11 C17 123.7(4)
C14 C12 C11 116.4(4)
C14 C12 C13 121.9(4)
C11 C12 C13 121.6(4)
C12 C13 H13A 109.5
C12 C13 H13B 109.5
H13A C13 H13B 109.5
C12 C13 H13C 109.5
H13A C13 H13C 109.5
H13B C13 H13C 109.5
C15 C14 C12 121.2(5)
C15 C14 H14A 119.4
C12 C14 H14A 119.4
C14 C15 C16 120.8(4)
C14 C15 H15A 119.6
C16 C15 H15A 119.6
C15 C16 C17 121.3(5)
C15 C16 H16A 119.4
C17 C16 H16A 119.4
C16 C17 C11 116.5(4)
C16 C17 C18 122.1(4)
C11 C17 C18 121.4(4)
C17 C18 H18A 109.5
C17 C18 H18B 109.5
H18A C18 H18B 109.5
C17 C18 H18C 109.5
H18A C18 H18C 109.5
H18B C18 H18C 109.5
N3 C19 Ta1 176.9(3)
N3 C20 C26 118.9(3)
N3 C20 C21 118.4(3)
C26 C20 C21 122.6(3)
C23 C21 C20 117.3(4)
C23 C21 C22 122.0(4)
C20 C21 C22 120.7(3)
C21 C22 H22A 109.5
C21 C22 H22B 109.5
H22A C22 H22B 109.5
C21 C22 H22C 109.5
H22A C22 H22C 109.5
H22B C22 H22C 109.5
C24 C23 C21 121.2(4)
C24 C23 H23A 119.4
C21 C23 H23A 119.4
C25 C24 C23 120.2(4)
C25 C24 H24A 119.9
C23 C24 H24A 119.9
C24 C25 C26 121.4(4)
C24 C25 H25A 119.3
C26 C25 H25A 119.3
C25 C26 C20 117.3(4)
C25 C26 C27 122.0(4)
C20 C26 C27 120.7(4)
C26 C27 H27A 109.5
C26 C27 H27B 109.5
H27A C27 H27B 109.5
C26 C27 H27C 109.5
H27A C27 H27C 109.5
H27B C27 H27C 109.5
N4 C28 Ta1 179.5(3)
N4 C29 C35 118.7(3)
N4 C29 C30 118.8(4)
C35 C29 C30 122.4(3)
C32 C30 C29 117.9(4)
C32 C30 C31 121.1(4)
C29 C30 C31 121.0(4)
C30 C31 H31A 109.5
C30 C31 H31B 109.5
H31A C31 H31B 109.5
C30 C31 H31C 109.5
H31A C31 H31C 109.5
H31B C31 H31C 109.5
C30 C32 C33 120.4(4)
C30 C32 H32A 119.8
C33 C32 H32A 119.8
C34 C33 C32 120.5(4)
C34 C33 H33A 119.7
C32 C33 H33A 119.7
C33 C34 C35 121.3(4)
C33 C34 H34A 119.4
C35 C34 H34A 119.4
C34 C35 C29 117.4(4)
C34 C35 C36 121.5(4)
C29 C35 C36 121.0(4)
C35 C36 H36A 109.5
C35 C36 H36B 109.5
H36A C36 H36B 109.5
C35 C36 H36C 109.5
H36A C36 H36C 109.5
H36B C36 H36C 109.5
N5 C37 Ta1 176.6(3)
C39 C38 N5 119.5(3)
C39 C38 C44 121.9(3)
N5 C38 C44 118.5(3)
C41 C39 C38 117.6(4)
C41 C39 C40 121.5(4)
C38 C39 C40 120.9(4)
C39 C40 H40A 109.5
C39 C40 H40B 109.5
H40A C40 H40B 109.5
C39 C40 H40C 109.5
H40A C40 H40C 109.5
H40B C40 H40C 109.5
C39 C41 C42 121.8(4)
C39 C41 H41A 119.1
C42 C41 H41A 119.1
C43 C42 C41 119.8(4)
C43 C42 H42A 120.1
C41 C42 H42A 120.1
C42 C43 C44 121.0(4)
C42 C43 H43A 119.5
C44 C43 H43A 119.5
C43 C44 C38 117.9(4)
C43 C44 C45 120.7(4)
C38 C44 C45 121.4(4)
C44 C45 H45A 109.5
C44 C45 H45B 109.5
H45A C45 H45B 109.5
C44 C45 H45C 109.5
H45A C45 H45C 109.5
H45B C45 H45C 109.5
N6 C46 Ta1 171.8(3)
N6 C47 C53 118.9(3)
N6 C47 C48 117.9(4)
C53 C47 C48 123.2(3)
C50 C48 C47 116.1(4)
C50 C48 C49 122.5(4)
C47 C48 C49 121.4(4)
C48 C49 H49A 109.5
C48 C49 H49B 109.5
H49A C49 H49B 109.5
C48 C49 H49C 109.5
H49A C49 H49C 109.5
H49B C49 H49C 109.5
C51 C50 C48 121.7(4)
C51 C50 H50A 119.2
C48 C50 H50A 119.2
C50 C51 C52 120.6(4)
C50 C51 H51A 119.7
C52 C51 H51A 119.7
C51 C52 C53 120.7(4)
C51 C52 H52A 119.7
C53 C52 H52A 119.7
C52 C53 C47 117.7(3)
C52 C53 C54 121.7(4)
C47 C53 C54 120.6(3)
C53 C54 H54A 109.5
C53 C54 H54B 109.5
H54A C54 H54B 109.5
C53 C54 H54C 109.5
H54A C54 H54C 109.5
H54B C54 H54C 109.5

loop_
_geom_bond_atom_site_label_1
_geom_bond_atom_site_label_2
_geom_bond_distance
Ta1 C37 2.075(3)
Ta1 C28 2.093(4)
Ta1 C46 2.159(4)
Ta1 C1 2.163(3)
Ta1 C19 2.168(4)
Ta1 C10 2.179(4)
Ta1 I1 2.9423(3)
C1 N1 1.166(4)
N1 C2 1.388(4)
C2 C8 1.398(5)
C2 C3 1.401(5)
N2 C10 1.164(5)
N2 C11 1.399(5)
C3 C5 1.394(5)
C3 C4 1.499(6)
N3 C19 1.172(5)
N3 C20 1.391(4)
N4 C28 1.186(5)
N4 C29 1.387(5)
C4 H4A 0.9800
C4 H4B 0.9800
C4 H4C 0.9800
C5 C6 1.380(6)
C5 H5A 0.9500
N5 C37 1.198(4)
N5 C38 1.400(5)
C6 C7 1.388(6)
C6 H6A 0.9500
N6 C46 1.168(5)
N6 C47 1.393(5)
C7 C8 1.391(5)
C7 H7A 0.9500
C8 C9 1.506(5)
C9 H9A 0.9800
C9 H9B 0.9800
C9 H9C 0.9800
C11 C12 1.399(6)
C11 C17 1.400(6)
C12 C14 1.397(6)
C12 C13 1.492(7)
C13 H13A 0.9800
C13 H13B 0.9800
C13 H13C 0.9800
C14 C15 1.370(8)
C14 H14A 0.9500
C15 C16 1.374(8)
C15 H15A 0.9500
C16 C17 1.393(6)
C16 H16A 0.9500
C17 C18 1.497(7)
C18 H18A 0.9800
C18 H18B 0.9800
C18 H18C 0.9800
C20 C26 1.397(5)
C20 C21 1.400(5)
C21 C23 1.389(5)
C21 C22 1.506(6)
C22 H22A 0.9800
C22 H22B 0.9800
C22 H22C 0.9800
C23 C24 1.379(6)
C23 H23A 0.9500
C24 C25 1.375(7)
C24 H24A 0.9500
C25 C26 1.389(5)
C25 H25A 0.9500
C26 C27 1.495(6)
C27 H27A 0.9800
C27 H27B 0.9800
C27 H27C 0.9800
C29 C35 1.399(5)
C29 C30 1.401(5)
C30 C32 1.384(6)
C30 C31 1.507(6)
C31 H31A 0.9800
C31 H31B 0.9800
C31 H31C 0.9800
C32 C33 1.390(7)
C32 H32A 0.9500
C33 C34 1.375(7)
C33 H33A 0.9500
C34 C35 1.383(6)
C34 H34A 0.9500
C35 C36 1.502(6)
C36 H36A 0.9800
C36 H36B 0.9800
C36 H36C 0.9800
C38 C39 1.398(6)
C38 C44 1.400(5)
C39 C41 1.379(6)
C39 C40 1.506(6)
C40 H40A 0.9800
C40 H40B 0.9800
C40 H40C 0.9800
C41 C42 1.380(6)
C41 H41A 0.9500
C42 C43 1.378(7)
C42 H42A 0.9500
C43 C44 1.388(6)
C43 H43A 0.9500
C44 C45 1.501(6)
C45 H45A 0.9800
C45 H45B 0.9800
C45 H45C 0.9800
C47 C53 1.399(6)
C47 C48 1.410(5)
C48 C50 1.399(6)
C48 C49 1.495(6)
C49 H49A 0.9800
C49 H49B 0.9800
C49 H49C 0.9800
C50 C51 1.378(6)
C50 H50A 0.9500
C51 C52 1.382(6)
C51 H51A 0.9500
C52 C53 1.389(5)
C52 H52A 0.9500
C53 C54 1.505(5)
C54 H54A 0.9800
C54 H54B 0.9800
C54 H54C 0.9800

loop_
_geom_torsion_atom_site_label_1
_geom_torsion_atom_site_label_2
_geom_torsion_atom_site_label_3
_geom_torsion_atom_site_label_4
_geom_torsion
C37 Ta1 C1 N1 -72(5)
C28 Ta1 C1 N1 -131(5)
C46 Ta1 C1 N1 159(5)
C19 Ta1 C1 N1 63(6)
C10 Ta1 C1 N1 -1(5)
I1 Ta1 C1 N1 82(5)
Ta1 C1 N1 C2 35(8)
C1 N1 C2 C8 -61(3)
C1 N1 C2 C3 117(3)
N1 C2 C3 C5 -176.9(3)
C8 C2 C3 C5 1.1(5)
N1 C2 C3 C4 3.4(5)
C8 C2 C3 C4 -178.6(4)
C2 C3 C5 C6 -0.1(6)
C4 C3 C5 C6 179.7(4)
C3 C5 C6 C7 -0.8(6)
C5 C6 C7 C8 0.7(6)
C6 C7 C8 C2 0.4(5)
C6 C7 C8 C9 -179.6(4)
N1 C2 C8 C7 176.7(3)
C3 C2 C8 C7 -1.3(5)
N1 C2 C8 C9 -3.3(5)
C3 C2 C8 C9 178.7(3)
C11 N2 C10 Ta1 8(4)
C37 Ta1 C10 N2 -86(2)
C28 Ta1 C10 N2 -138(2)
C46 Ta1 C10 N2 40(3)
C1 Ta1 C10 N2 157(2)
C19 Ta1 C10 N2 -8(2)
I1 Ta1 C10 N2 77(2)
C10 N2 C11 C12 113.5(19)
C10 N2 C11 C17 -66(2)
N2 C11 C12 C14 -177.4(4)
C17 C11 C12 C14 1.6(6)
N2 C11 C12 C13 4.1(6)
C17 C11 C12 C13 -176.8(4)
C11 C12 C14 C15 -1.8(6)
C13 C12 C14 C15 176.7(4)
C12 C14 C15 C16 1.4(8)
C14 C15 C16 C17 -0.8(8)
C15 C16 C17 C11 0.5(7)
C15 C16 C17 C18 -179.7(5)
N2 C11 C17 C16 178.0(4)
C12 C11 C17 C16 -1.0(6)
N2 C11 C17 C18 -1.7(6)
C12 C11 C17 C18 179.2(4)
C20 N3 C19 Ta1 -135(5)
C37 Ta1 C19 N3 -150(6)
C28 Ta1 C19 N3 -94(6)
C46 Ta1 C19 N3 -30(6)
C1 Ta1 C19 N3 71(6)
C10 Ta1 C19 N3 134(6)
I1 Ta1 C19 N3 52(6)
C19 N3 C20 C26 26(5)
C19 N3 C20 C21 -153(4)
N3 C20 C21 C23 178.5(3)
C26 C20 C21 C23 -0.9(5)
N3 C20 C21 C22 -2.1(5)
C26 C20 C21 C22 178.5(4)
C20 C21 C23 C24 -0.1(6)
C22 C21 C23 C24 -179.5(4)
C21 C23 C24 C25 1.2(6)
C23 C24 C25 C26 -1.3(7)
C24 C25 C26 C20 0.3(6)
C24 C25 C26 C27 -179.7(4)
N3 C20 C26 C25 -178.6(3)
C21 C20 C26 C25 0.8(5)
N3 C20 C26 C27 1.4(5)
C21 C20 C26 C27 -179.2(4)
C29 N4 C28 Ta1 -59(38)
C37 Ta1 C28 N4 -67(37)
C46 Ta1 C28 N4 169(100)
C1 Ta1 C28 N4 55(37)
C19 Ta1 C28 N4 -129(100)
C10 Ta1 C28 N4 -12(37)
I1 Ta1 C28 N4 109(37)
C28 N4 C29 C35 -69.8(13)
C28 N4 C29 C30 109.5(12)
N4 C29 C30 C32 -176.2(4)
C35 C29 C30 C32 3.1(6)
N4 C29 C30 C31 5.7(6)
C35 C29 C30 C31 -175.0(4)
C29 C30 C32 C33 -1.3(6)
C31 C30 C32 C33 176.8(4)
C30 C32 C33 C34 -1.1(7)
C32 C33 C34 C35 1.8(7)
C33 C34 C35 C29 0.0(6)
C33 C34 C35 C36 -178.6(4)
N4 C29 C35 C34 176.8(4)
C30 C29 C35 C34 -2.5(6)
N4 C29 C35 C36 -4.6(6)
C30 C29 C35 C36 176.1(4)
C38 N5 C37 Ta1 -106(5)
C28 Ta1 C37 N5 54(5)
C46 Ta1 C37 N5 116(5)
C1 Ta1 C37 N5 -9(5)
C19 Ta1 C37 N5 -177(100)
C10 Ta1 C37 N5 -82(5)
I1 Ta1 C37 N5 -121(5)
C37 N5 C38 C39 -14.0(9)
C37 N5 C38 C44 163.0(7)
N5 C38 C39 C41 176.0(4)
C44 C38 C39 C41 -0.9(6)
N5 C38 C39 C40 -2.9(6)
C44 C38 C39 C40 -179.9(4)
C38 C39 C41 C42 1.1(7)
C40 C39 C41 C42 -180.0(5)
C39 C41 C42 C43 -0.8(8)
C41 C42 C43 C44 0.3(7)
C42 C43 C44 C38 -0.2(6)
C42 C43 C44 C45 -179.0(4)
C39 C38 C44 C43 0.5(6)
N5 C38 C44 C43 -176.5(3)
C39 C38 C44 C45 179.3(4)
N5 C38 C44 C45 2.4(5)
C47 N6 C46 Ta1 -2(4)
C37 Ta1 C46 N6 71(2)
C28 Ta1 C46 N6 129(2)
C1 Ta1 C46 N6 -161(2)
C19 Ta1 C46 N6 2(2)
C10 Ta1 C46 N6 -49(2)
I1 Ta1 C46 N6 -85(2)
C46 N6 C47 C53 -86(3)
C46 N6 C47 C48 92(3)
N6 C47 C48 C50 -178.7(3)
C53 C47 C48 C50 -0.1(6)
N6 C47 C48 C49 1.6(6)
C53 C47 C48 C49 -179.7(4)
C47 C48 C50 C51 0.2(6)
C49 C48 C50 C51 179.9(4)
C48 C50 C51 C52 -0.6(7)
C50 C51 C52 C53 0.8(6)
C51 C52 C53 C47 -0.6(6)
C51 C52 C53 C54 -178.6(4)
N6 C47 C53 C52 178.9(3)
C48 C47 C53 C52 0.2(6)
N6 C47 C53 C54 -3.0(5)
C48 C47 C53 C54 178.3(4)
